data_7128071
loop_
_publ_author_name
'Kundu, Gargi'
'Ajithkumar, V. S.'
'Bisai, Milan Kumar'
'Tothadi, Srinu'
'Das, Tamal'
'Vanka, Kumar'
'Sen, Sakya S.'

_publ_section_title
;
 Diverse reactivity of carbenes and silylenes towards fluoropyridines.
;
_journal_issue 36
_journal_name_full 'Chemical communications (Cambridge, England)'
_journal_page_first 4428
_journal_page_last 4431
_journal_paper_doi 10.1039/d1cc01401c
_journal_volume 57
_journal_year 2021
_chemical_formula_moiety 'C30 H36 F4 N3, B F4, C H2 Cl1.67, 0.33(Cl)'
_chemical_formula_sum 'C31 H38 B Cl2 F8 N3'
_chemical_formula_weight 686.35
_space_group_crystal_system monoclinic
_space_group_IT_number 14
_space_group_name_Hall '-P 2yn'
_space_group_name_H-M_alt 'P 1 21/n 1'
_atom_sites_solution_hydrogens geom
_audit_creation_date 2021-02-10
_audit_creation_method
;
Olex2 1.2
(compiled 2018.05.29 svn.r3508 for OlexSys, GUI svn.r5506)
;
_audit_update_record
;
2021-03-12 deposited with the CCDC.	2021-03-25 downloaded from the CCDC.
;
_cell_angle_alpha 90
_cell_angle_beta 100.624(2)
_cell_angle_gamma 90
_cell_formula_units_Z 4
_cell_length_a 10.7352(3)
_cell_length_b 17.7450(5)
_cell_length_c 18.4206(5)
_cell_measurement_reflns_used 9995
_cell_measurement_temperature 100(2)
_cell_measurement_theta_max 28.26
_cell_measurement_theta_min 2.25
_cell_volume 3448.90(17)
_computing_cell_refinement 'SAINT v8.37A (Bruker, 2015)'
_computing_data_reduction 'SAINT v8.37A (Bruker, 2015)'
_computing_molecular_graphics 'Olex2 (Dolomanov et al., 2009)'
_computing_publication_material 'Olex2 (Dolomanov et al., 2009)'
_computing_structure_refinement 'ShelXL (Sheldrick, 2015)'
_computing_structure_solution 'SHELXT 2014/5 (Sheldrick, 2014)'
_diffrn_ambient_temperature 99.89
_diffrn_measured_fraction_theta_full 1.000
_diffrn_measured_fraction_theta_max 0.993
_diffrn_measurement_device_type 'Bruker APEX-II CCD'
_diffrn_measurement_method '\f and \w scans'
_diffrn_radiation_type MoK\a
_diffrn_radiation_wavelength 0.71073
_diffrn_reflns_av_R_equivalents 0.0420
_diffrn_reflns_av_unetI/netI 0.0272
_diffrn_reflns_Laue_measured_fraction_full 1.000
_diffrn_reflns_Laue_measured_fraction_max 0.993
_diffrn_reflns_limit_h_max 14
_diffrn_reflns_limit_h_min -14
_diffrn_reflns_limit_k_max 23
_diffrn_reflns_limit_k_min -20
_diffrn_reflns_limit_l_max 24
_diffrn_reflns_limit_l_min -24
_diffrn_reflns_number 59318
_diffrn_reflns_point_group_measured_fraction_full 1.000
_diffrn_reflns_point_group_measured_fraction_max 0.993
_diffrn_reflns_theta_full 25.242
_diffrn_reflns_theta_max 28.341
_diffrn_reflns_theta_min 1.607
_diffrn_standards_number 0
_exptl_absorpt_coefficient_mu 0.257
_exptl_absorpt_correction_T_max 0.7457
_exptl_absorpt_correction_T_min 0.5546
_exptl_absorpt_correction_type none
_exptl_absorpt_process_details
;
SADABS-2014/5 (Bruker,2014/5) was used for absorption correction.
wR2(int) was 0.1479 before and 0.0605 after correction.
The Ratio of minimum to maximum transmission is 0.7437.
The \l/2 correction factor is Not present.
;
_exptl_crystal_colour colourless
_exptl_crystal_colour_primary colourless
_exptl_crystal_density_diffrn 1.322
_exptl_crystal_description block
_exptl_crystal_F_000 1424
_exptl_crystal_size_max 0.35
_exptl_crystal_size_mid 0.32
_exptl_crystal_size_min 0.27
_refine_diff_density_max 0.721
_refine_diff_density_min -0.701
_refine_diff_density_rms 0.061
_refine_ls_extinction_coef 0.0026(5)
_refine_ls_extinction_expression Fc^*^=kFc[1+0.001xFc^2^\l^3^/sin(2\q)]^-1/4^
_refine_ls_extinction_method 'SHELXL-2016/6 (Sheldrick 2016)'
_refine_ls_goodness_of_fit_ref 1.030
_refine_ls_hydrogen_treatment constr
_refine_ls_matrix_type full
_refine_ls_number_parameters 453
_refine_ls_number_reflns 8556
_refine_ls_number_restraints 0
_refine_ls_restrained_S_all 1.030
_refine_ls_R_factor_all 0.0665
_refine_ls_R_factor_gt 0.0541
_refine_ls_shift/su_max 0.001
_refine_ls_shift/su_mean 0.000
_refine_ls_structure_factor_coef Fsqd
_refine_ls_weighting_details 'w=1/[\s^2^(Fo^2^)+(0.0713P)^2^+2.5050P] where P=(Fo^2^+2Fc^2^)/3'
_refine_ls_weighting_scheme calc
_refine_ls_wR_factor_gt 0.1427
_refine_ls_wR_factor_ref 0.1523
_reflns_Friedel_coverage 0.000
_reflns_number_gt 6946
_reflns_number_total 8556
_reflns_threshold_expression 'I > 2\s(I)'
_cod_data_source_file d1cc01401c2.cif
_cod_data_source_block gk1504_0m_a
_cod_depositor_comments 'Adding full bibliography for 7128070--7128074.cif.'
_cod_database_code 7128071
_shelx_shelxl_version_number 2016/6
_shelx_space_group_comment
;
The symmetry employed for this shelxl refinement is uniquely defined
by the following loop, which should always be used as a source of
symmetry information in preference to the above space-group names.
They are only intended as comments.
;
_shelx_estimated_absorpt_t_max 0.934
_shelx_estimated_absorpt_t_min 0.916
_olex2_refinement_description
;
1. Fixed Uiso
 At 1.2 times of:
  All C(H) groups, All C(H,H) groups, All N(H) groups
 At 1.5 times of:
  All C(H,H,H) groups
2. Others
 Sof(C0AA)=Sof(H0AA)=Sof(H0AB)=Sof(H0AC)=Sof(C2AA)=Sof(H2AA)=Sof(H2AB)=1-FVAR(1)
 Sof(C28)=Sof(H28A)=Sof(H28B)=Sof(H28C)=Sof(C1AA)=Sof(H1AA)=Sof(H1AB)=FVAR(1)
 Fixed Sof: Cl0A(0.33333) Cl1A(0.33333) Cl2A(0.33333)
3.a Ternary CH refined with riding coordinates:
 C24(H24), C27(H27), C15(H15), C12(H12)
3.b Secondary CH2 refined with riding coordinates:
 C1AA(H1AA,H1AB), C2AA(H2AA,H2AB)
3.c Aromatic/amide H refined with riding coordinates:
 N1(H1), N2(H2), C22(H22), C21(H21), C20(H20), C8(H8), C10(H10), C9(H9)
3.d Idealised Me refined as rotating group:
 C26(H26A,H26B,H26C), C13(H13A,H13B,H13C), C25(H25A,H25B,H25C), C17(H17A,H17B,
 H17C), C16(H16A,H16B,H16C), C14(H14A,H14B,H14C), C29(H29A,H29B,H29C), C28(H28A,
 H28B,H28C), C0AA(H0AA,H0AB,H0AC)
;
_olex2_submission_special_instructions 'No special instructions were received'

loop_
_space_group_symop_operation_xyz
'x, y, z'
'-x+1/2, y+1/2, -z+1/2'
'-x, -y, -z'
'x-1/2, -y-1/2, z-1/2'

loop_
_atom_site_label
_atom_site_type_symbol
_atom_site_fract_x
_atom_site_fract_y
_atom_site_fract_z
_atom_site_U_iso_or_equiv
_atom_site_adp_type
_atom_site_occupancy
_atom_site_site_symmetry_order
_atom_site_calc_flag
_atom_site_refinement_flags_posn
_atom_site_refinement_flags_adp
_atom_site_refinement_flags_occupancy
_atom_site_disorder_assembly
_atom_site_disorder_group
F4 F 0.00131(9) 0.66305(6) 0.66541(6) 0.0276(2) Uani 1 1 d . . . . .
F8 F 0.36777(11) 0.48233(6) 0.77588(6) 0.0324(3) Uani 1 1 d . . . . .
F7 F 0.32526(11) 0.60756(6) 0.78518(6) 0.0353(3) Uani 1 1 d . . . . .
F1 F 0.37232(11) 0.74375(6) 0.58496(6) 0.0345(3) Uani 1 1 d . . . . .
F11 F -0.01619(11) 0.55180(6) 0.56496(6) 0.0349(3) Uani 1 1 d . . . . .
F6 F 0.17909(11) 0.53144(7) 0.71758(6) 0.0370(3) Uani 1 1 d . . . . .
F5 F 0.35909(12) 0.55947(7) 0.67579(6) 0.0406(3) Uani 1 1 d . . . . .
F2 F 0.33816(14) 0.62731(7) 0.48744(7) 0.0479(3) Uani 1 1 d . . . . .
N1 N 0.23163(12) 0.75200(7) 0.75170(7) 0.0166(2) Uani 1 1 d . . . . .
H1 H 0.248519 0.704189 0.761726 0.020 Uiso 1 1 calc R . . . .
N2 N 0.17457(12) 0.84267(7) 0.66094(7) 0.0165(2) Uani 1 1 d . . . . .
H2 H 0.182097 0.877564 0.695420 0.020 Uiso 1 1 calc R . . . .
N3 N 0.15986(16) 0.59133(8) 0.52580(8) 0.0308(3) Uani 1 1 d . . . . .
C1 C 0.19830(13) 0.77229(8) 0.68199(8) 0.0157(3) Uani 1 1 d . . . . .
C2 C 0.18468(15) 0.71014(8) 0.62628(8) 0.0184(3) Uani 1 1 d . . . . .
C6 C 0.13666(15) 0.86650(8) 0.58427(8) 0.0190(3) Uani 1 1 d . . . . .
C18 C 0.24180(14) 0.80478(8) 0.81273(8) 0.0174(3) Uani 1 1 d . . . . .
C19 C 0.35717(15) 0.84249(9) 0.83550(8) 0.0198(3) Uani 1 1 d . . . . .
C00J C 0.08689(16) 0.65837(9) 0.62136(8) 0.0215(3) Uani 1 1 d . . . . .
C23 C 0.13624(15) 0.81455(9) 0.84623(9) 0.0216(3) Uani 1 1 d . . . . .
C3 C 0.27172(17) 0.69877(9) 0.58040(9) 0.0242(3) Uani 1 1 d . . . . .
C7 C 0.22732(17) 0.90165(9) 0.54988(9) 0.0244(3) Uani 1 1 d . . . . .
C11 C 0.01003(17) 0.85676(9) 0.54943(9) 0.0245(3) Uani 1 1 d . . . . .
C22 C 0.14830(17) 0.86524(10) 0.90520(9) 0.0267(3) Uani 1 1 d . . . . .
H22 H 0.078554 0.873316 0.929388 0.032 Uiso 1 1 calc R . . . .
C5 C 0.07913(17) 0.60062(9) 0.57002(9) 0.0267(4) Uani 1 1 d . . . . .
C21 C 0.26013(18) 0.90370(10) 0.92875(9) 0.0278(4) Uani 1 1 d . . . . .
H21 H 0.266416 0.938172 0.968724 0.033 Uiso 1 1 calc R . . . .
C24 C 0.47145(15) 0.82768(10) 0.79953(9) 0.0243(3) Uani 1 1 d . . . . .
H24 H 0.439152 0.813077 0.747003 0.029 Uiso 1 1 calc R . . . .
C20 C 0.36329(17) 0.89251(10) 0.89465(9) 0.0258(3) Uani 1 1 d . . . . .
H20 H 0.439640 0.919332 0.911784 0.031 Uiso 1 1 calc R . . . .
C4 C 0.2545(2) 0.63868(10) 0.53146(9) 0.0309(4) Uani 1 1 d . . . . .
C27 C 0.01365(17) 0.77145(12) 0.82134(11) 0.0324(4) Uani 1 1 d . . . . .
H27 H 0.017816 0.741328 0.775961 0.039 Uiso 1 1 calc R . . A 1
C15 C -0.09106(17) 0.82553(10) 0.58857(10) 0.0292(4) Uani 1 1 d . . . . .
H15 H -0.047603 0.797244 0.633053 0.035 Uiso 1 1 calc R . . . .
C8 C 0.1878(2) 0.92405(11) 0.47640(10) 0.0343(4) Uani 1 1 d . . . . .
H8 H 0.247362 0.946619 0.450848 0.041 Uiso 1 1 calc R . . . .
C10 C -0.0230(2) 0.88165(11) 0.47618(10) 0.0361(5) Uani 1 1 d . . . . .
H10 H -0.107878 0.875893 0.450805 0.043 Uiso 1 1 calc R . . . .
C26 C 0.55653(17) 0.89695(11) 0.79903(12) 0.0339(4) Uani 1 1 d . . . . .
H26A H 0.505067 0.939861 0.777588 0.051 Uiso 1 1 calc GR . . . .
H26B H 0.621506 0.886198 0.769433 0.051 Uiso 1 1 calc GR . . . .
H26C H 0.597414 0.909101 0.849733 0.051 Uiso 1 1 calc GR . . . .
C12 C 0.35962(18) 0.92128(12) 0.58998(11) 0.0346(4) Uani 1 1 d . . . . .
H12 H 0.376406 0.892831 0.637649 0.042 Uiso 1 1 calc R . . . .
C9 C 0.0649(2) 0.91424(11) 0.44021(10) 0.0410(5) Uani 1 1 d . . . . .
H9 H 0.040623 0.929978 0.390306 0.049 Uiso 1 1 calc R . . . .
C13 C 0.3658(2) 1.00594(13) 0.60776(11) 0.0384(5) Uani 1 1 d . . . . .
H13A H 0.355027 1.034829 0.561685 0.058 Uiso 1 1 calc GR . . . .
H13B H 0.448276 1.017909 0.638255 0.058 Uiso 1 1 calc GR . . . .
H13C H 0.298208 1.019077 0.634689 0.058 Uiso 1 1 calc GR . . . .
C25 C 0.54677(19) 0.76077(12) 0.83771(14) 0.0420(5) Uani 1 1 d . . . . .
H25A H 0.579141 0.773331 0.889561 0.063 Uiso 1 1 calc GR . . . .
H25B H 0.617960 0.749630 0.812911 0.063 Uiso 1 1 calc GR . . . .
H25C H 0.491395 0.716570 0.835059 0.063 Uiso 1 1 calc GR . . . .
B1 B 0.3083(2) 0.54427(11) 0.73767(10) 0.0258(4) Uani 1 1 d . . . . .
C17 C -0.1644(2) 0.89062(14) 0.61516(17) 0.0541(6) Uani 1 1 d . . . . .
H17A H -0.105772 0.922635 0.648897 0.081 Uiso 1 1 calc GR . . . .
H17B H -0.229139 0.870467 0.641004 0.081 Uiso 1 1 calc GR . . . .
H17C H -0.205147 0.920501 0.572619 0.081 Uiso 1 1 calc GR . . . .
C16 C -0.1815(3) 0.77122(16) 0.54075(15) 0.0610(8) Uani 1 1 d . . . . .
H16A H -0.232061 0.798880 0.499539 0.091 Uiso 1 1 calc GR . . . .
H16B H -0.237831 0.748067 0.570618 0.091 Uiso 1 1 calc GR . . . .
H16C H -0.132495 0.731843 0.521413 0.091 Uiso 1 1 calc GR . . . .
C14 C 0.4640(3) 0.90126(15) 0.54622(19) 0.0616(8) Uani 1 1 d . . . . .
H14A H 0.457626 0.847794 0.532713 0.092 Uiso 1 1 calc GR . . . .
H14B H 0.547242 0.911193 0.576732 0.092 Uiso 1 1 calc GR . . . .
H14C H 0.453639 0.932025 0.501327 0.092 Uiso 1 1 calc GR . . . .
C29 C -0.1006(2) 0.8240(2) 0.80809(18) 0.0674(9) Uani 1 1 d . . . . .
H29A H -0.114341 0.844495 0.855384 0.101 Uiso 1 1 calc GR . . . .
H29B H -0.175895 0.795933 0.784613 0.101 Uiso 1 1 calc GR . . . .
H29C H -0.084907 0.865444 0.775745 0.101 Uiso 1 1 calc GR . . . .
C28 C -0.0129(3) 0.7187(2) 0.8855(2) 0.0431(12) Uani 0.654(8) 1 d . . P B 1
H28A H 0.058272 0.683825 0.899596 0.065 Uiso 0.654(8) 1 calc GR . P B 1
H28B H -0.090792 0.689901 0.868640 0.065 Uiso 0.654(8) 1 calc GR . P B 1
H28C H -0.022752 0.749439 0.928288 0.065 Uiso 0.654(8) 1 calc GR . P B 1
C0AA C 0.0295(7) 0.6909(5) 0.8496(4) 0.047(2) Uani 0.346(8) 1 d . . P B 2
H0AA H 0.100223 0.667089 0.831509 0.070 Uiso 0.346(8) 1 calc GR . P B 2
H0AB H -0.048552 0.662570 0.831856 0.070 Uiso 0.346(8) 1 calc GR . P B 2
H0AC H 0.046932 0.691130 0.903755 0.070 Uiso 0.346(8) 1 calc GR . P B 2
Cl1 Cl -0.24579(13) 0.56284(8) 0.77193(6) 0.1104(4) Uani 1 1 d . . . . .
Cl0A Cl -0.3557(6) 0.6120(3) 0.6185(4) 0.0898(16) Uani 0.3333 1 d . . P B 1
C1AA C -0.3404(5) 0.5421(3) 0.6852(3) 0.0565(12) Uani 0.654(8) 1 d . . P B 1
H1AA H -0.304771 0.496827 0.665134 0.068 Uiso 0.654(8) 1 calc R . P B 1
H1AB H -0.426297 0.528748 0.693299 0.068 Uiso 0.654(8) 1 calc R . P B 1
Cl1A Cl -0.3506(5) 0.6607(4) 0.6682(4) 0.149(2) Uani 0.3333 1 d . . P B 2
Cl2A Cl -0.3364(9) 0.5818(7) 0.6123(4) 0.179(4) Uani 0.3333 1 d . . P C 3
C2AA C -0.3605(14) 0.5796(13) 0.7215(16) 0.169(12) Uani 0.346(8) 1 d . . P B 2
H2AA H -0.429686 0.586298 0.749727 0.203 Uiso 0.346(8) 1 calc R . P B 2
H2AB H -0.382683 0.536029 0.687967 0.203 Uiso 0.346(8) 1 calc R . P B 2

loop_
_atom_site_aniso_label
_atom_site_aniso_U_11
_atom_site_aniso_U_22
_atom_site_aniso_U_33
_atom_site_aniso_U_23
_atom_site_aniso_U_13
_atom_site_aniso_U_12
F4 0.0257(5) 0.0233(5) 0.0333(5) -0.0031(4) 0.0045(4) -0.0057(4)
F8 0.0453(6) 0.0203(5) 0.0295(5) 0.0059(4) 0.0015(4) 0.0044(4)
F7 0.0452(7) 0.0185(5) 0.0355(6) 0.0000(4) -0.0097(5) 0.0022(4)
F1 0.0366(6) 0.0296(6) 0.0422(6) -0.0037(5) 0.0201(5) -0.0027(5)
F11 0.0415(6) 0.0203(5) 0.0351(6) -0.0045(4) -0.0131(5) -0.0053(4)
F6 0.0317(6) 0.0426(7) 0.0329(6) 0.0026(5) -0.0040(4) -0.0065(5)
F5 0.0448(7) 0.0447(7) 0.0341(6) 0.0168(5) 0.0120(5) 0.0046(5)
F2 0.0718(9) 0.0432(7) 0.0357(6) -0.0097(5) 0.0281(6) 0.0074(6)
N1 0.0182(6) 0.0142(6) 0.0162(5) -0.0001(4) -0.0005(4) -0.0002(5)
N2 0.0195(6) 0.0150(6) 0.0140(5) -0.0004(4) 0.0007(4) -0.0003(5)
N3 0.0492(10) 0.0219(7) 0.0173(6) -0.0032(5) -0.0040(6) 0.0077(7)
C1 0.0130(6) 0.0167(7) 0.0168(6) -0.0007(5) 0.0012(5) -0.0011(5)
C2 0.0242(8) 0.0144(7) 0.0148(6) 0.0009(5) -0.0012(5) 0.0029(6)
C6 0.0275(8) 0.0145(7) 0.0140(6) 0.0001(5) 0.0008(5) 0.0026(6)
C18 0.0206(7) 0.0158(7) 0.0141(6) 0.0001(5) -0.0009(5) 0.0006(5)
C19 0.0202(7) 0.0188(7) 0.0181(7) 0.0030(5) -0.0029(5) -0.0009(6)
C00J 0.0255(8) 0.0175(7) 0.0190(7) 0.0006(6) -0.0024(6) 0.0012(6)
C23 0.0200(7) 0.0231(8) 0.0204(7) -0.0007(6) 0.0006(6) 0.0006(6)
C3 0.0324(9) 0.0202(7) 0.0204(7) 0.0017(6) 0.0059(6) 0.0026(6)
C7 0.0325(9) 0.0201(7) 0.0219(7) 0.0024(6) 0.0085(6) 0.0038(6)
C11 0.0311(9) 0.0164(7) 0.0222(7) 0.0002(6) -0.0048(6) -0.0013(6)
C22 0.0307(9) 0.0268(8) 0.0230(7) -0.0024(6) 0.0060(6) 0.0031(7)
C5 0.0359(9) 0.0165(7) 0.0216(7) 0.0000(6) -0.0102(6) 0.0008(7)
C21 0.0405(10) 0.0216(8) 0.0196(7) -0.0044(6) 0.0008(7) -0.0012(7)
C24 0.0170(7) 0.0253(8) 0.0291(8) 0.0012(6) 0.0005(6) -0.0026(6)
C20 0.0307(9) 0.0231(8) 0.0200(7) -0.0004(6) -0.0051(6) -0.0073(7)
C4 0.0475(11) 0.0271(9) 0.0185(7) -0.0003(6) 0.0074(7) 0.0086(8)
C27 0.0198(8) 0.0416(11) 0.0350(9) -0.0080(8) 0.0027(7) -0.0065(7)
C15 0.0237(8) 0.0235(8) 0.0354(9) 0.0059(7) -0.0076(7) -0.0034(7)
C8 0.0566(12) 0.0268(9) 0.0215(8) 0.0040(7) 0.0126(8) 0.0005(8)
C10 0.0483(12) 0.0274(9) 0.0246(8) 0.0014(7) -0.0147(8) -0.0042(8)
C26 0.0231(8) 0.0312(9) 0.0473(11) 0.0057(8) 0.0064(8) -0.0051(7)
C12 0.0262(9) 0.0397(10) 0.0397(10) 0.0187(8) 0.0110(8) 0.0017(8)
C9 0.0707(15) 0.0311(10) 0.0167(8) 0.0045(7) -0.0039(8) -0.0054(10)
C13 0.0337(10) 0.0506(12) 0.0307(9) -0.0020(8) 0.0054(8) -0.0126(9)
C25 0.0265(9) 0.0309(10) 0.0679(14) 0.0115(10) 0.0070(9) 0.0050(8)
B1 0.0328(10) 0.0202(8) 0.0225(8) 0.0048(7) 0.0005(7) -0.0014(7)
C17 0.0440(13) 0.0411(12) 0.0832(18) 0.0132(12) 0.0277(13) 0.0062(10)
C16 0.0549(15) 0.0585(16) 0.0575(15) 0.0076(12) -0.0214(12) -0.0329(13)
C14 0.0488(14) 0.0427(13) 0.106(2) 0.0243(14) 0.0477(15) 0.0111(11)
C29 0.0239(11) 0.095(2) 0.0787(19) -0.0265(17) -0.0021(11) 0.0065(12)
C28 0.0348(18) 0.0368(18) 0.057(2) 0.0033(16) 0.0055(16) -0.0108(14)
C0AA 0.045(4) 0.054(5) 0.043(4) 0.008(3) 0.010(3) -0.027(3)
Cl1 0.1251(10) 0.1289(10) 0.0758(6) -0.0121(6) 0.0150(6) -0.0047(8)
Cl0A 0.093(2) 0.095(3) 0.086(4) 0.058(3) 0.030(2) -0.004(2)
C1AA 0.039(2) 0.064(3) 0.068(3) 0.008(2) 0.0150(18) 0.0123(19)
Cl1A 0.126(3) 0.158(4) 0.174(5) 0.117(4) 0.060(3) 0.031(3)
Cl2A 0.145(6) 0.337(12) 0.064(3) 0.012(6) 0.046(3) -0.041(7)
C2AA 0.081(9) 0.167(19) 0.28(3) 0.13(2) 0.092(14) 0.051(11)

loop_
_atom_type_symbol
_atom_type_description
_atom_type_scat_dispersion_real
_atom_type_scat_dispersion_imag
_atom_type_scat_source
C C 0.0033 0.0016 'International Tables Vol C Tables 4.2.6.8 and 6.1.1.4'
H H 0.0000 0.0000 'International Tables Vol C Tables 4.2.6.8 and 6.1.1.4'
B B 0.0013 0.0007 'International Tables Vol C Tables 4.2.6.8 and 6.1.1.4'
Cl Cl 0.1484 0.1585 'International Tables Vol C Tables 4.2.6.8 and 6.1.1.4'
F F 0.0171 0.0103 'International Tables Vol C Tables 4.2.6.8 and 6.1.1.4'
N N 0.0061 0.0033 'International Tables Vol C Tables 4.2.6.8 and 6.1.1.4'

loop_
_geom_angle_atom_site_label_1
_geom_angle_atom_site_label_2
_geom_angle_atom_site_label_3
_geom_angle
_geom_angle_site_symmetry_1
_geom_angle_site_symmetry_3
_geom_angle_publ_flag
C1 N1 H1 118.4 . . ?
C1 N1 C18 123.11(13) . . ?
C18 N1 H1 118.4 . . ?
C1 N2 H2 117.8 . . ?
C1 N2 C6 124.31(12) . . ?
C6 N2 H2 117.8 . . ?
C5 N3 C4 117.69(15) . . ?
N1 C1 N2 123.25(13) . . ?
N1 C1 C2 116.22(13) . . ?
N2 C1 C2 120.51(13) . . ?
C00J C2 C1 120.74(14) . . ?
C00J C2 C3 116.85(14) . . ?
C3 C2 C1 122.31(14) . . ?
C7 C6 N2 118.27(14) . . ?
C7 C6 C11 122.89(14) . . ?
C11 C6 N2 118.77(14) . . ?
C19 C18 N1 118.40(13) . . ?
C23 C18 N1 118.08(13) . . ?
C23 C18 C19 123.51(14) . . ?
C18 C19 C24 121.75(14) . . ?
C20 C19 C18 116.63(15) . . ?
C20 C19 C24 121.58(14) . . ?
F4 C00J C2 121.12(14) . . ?
F4 C00J C5 119.92(15) . . ?
C2 C00J C5 118.96(16) . . ?
C18 C23 C22 117.17(15) . . ?
C18 C23 C27 122.17(14) . . ?
C22 C23 C27 120.65(15) . . ?
F1 C3 C2 120.27(14) . . ?
F1 C3 C4 120.73(16) . . ?
C2 C3 C4 118.98(16) . . ?
C6 C7 C12 123.25(14) . . ?
C8 C7 C6 116.82(17) . . ?
C8 C7 C12 119.74(16) . . ?
C6 C11 C15 123.11(14) . . ?
C10 C11 C6 116.96(17) . . ?
C10 C11 C15 119.83(16) . . ?
C23 C22 H22 119.6 . . ?
C21 C22 C23 120.87(16) . . ?
C21 C22 H22 119.6 . . ?
F11 C5 C00J 118.53(17) . . ?
N3 C5 F11 117.69(15) . . ?
N3 C5 C00J 123.78(17) . . ?
C22 C21 H21 119.7 . . ?
C22 C21 C20 120.59(15) . . ?
C20 C21 H21 119.7 . . ?
C19 C24 H24 107.6 . . ?
C19 C24 C26 113.18(15) . . ?
C19 C24 C25 109.50(15) . . ?
C26 C24 H24 107.6 . . ?
C26 C24 C25 111.08(15) . . ?
C25 C24 H24 107.6 . . ?
C19 C20 H20 119.4 . . ?
C21 C20 C19 121.22(15) . . ?
C21 C20 H20 119.4 . . ?
F2 C4 C3 119.22(18) . . ?
N3 C4 F2 117.09(16) . . ?
N3 C4 C3 123.70(17) . . ?
C23 C27 H27 110.6 . . ?
C23 C27 C29 111.53(18) . . ?
C23 C27 C28 109.86(18) . . ?
C23 C27 C0AA 109.5(3) . . ?
C29 C27 H27 110.6 . . ?
C29 C27 C28 103.4(2) . . ?
C28 C27 H27 110.6 . . ?
C0AA C27 C29 131.8(4) . . ?
C11 C15 H15 107.9 . . ?
C11 C15 C17 109.42(15) . . ?
C11 C15 C16 113.04(18) . . ?
C17 C15 H15 107.9 . . ?
C16 C15 H15 107.9 . . ?
C16 C15 C17 110.6(2) . . ?
C7 C8 H8 119.1 . . ?
C9 C8 C7 121.74(18) . . ?
C9 C8 H8 119.1 . . ?
C11 C10 H10 119.3 . . ?
C9 C10 C11 121.45(18) . . ?
C9 C10 H10 119.3 . . ?
C24 C26 H26A 109.5 . . ?
C24 C26 H26B 109.5 . . ?
C24 C26 H26C 109.5 . . ?
H26A C26 H26B 109.5 . . ?
H26A C26 H26C 109.5 . . ?
H26B C26 H26C 109.5 . . ?
C7 C12 H12 108.2 . . ?
C7 C12 C13 109.19(16) . . ?
C7 C12 C14 113.5(2) . . ?
C13 C12 H12 108.2 . . ?
C13 C12 C14 109.30(17) . . ?
C14 C12 H12 108.2 . . ?
C8 C9 C10 120.08(16) . . ?
C8 C9 H9 120.0 . . ?
C10 C9 H9 120.0 . . ?
C12 C13 H13A 109.5 . . ?
C12 C13 H13B 109.5 . . ?
C12 C13 H13C 109.5 . . ?
H13A C13 H13B 109.5 . . ?
H13A C13 H13C 109.5 . . ?
H13B C13 H13C 109.5 . . ?
C24 C25 H25A 109.5 . . ?
C24 C25 H25B 109.5 . . ?
C24 C25 H25C 109.5 . . ?
H25A C25 H25B 109.5 . . ?
H25A C25 H25C 109.5 . . ?
H25B C25 H25C 109.5 . . ?
F8 B1 F7 108.58(14) . . ?
F6 B1 F8 110.34(15) . . ?
F6 B1 F7 107.66(16) . . ?
F5 B1 F8 110.97(16) . . ?
F5 B1 F7 109.33(15) . . ?
F5 B1 F6 109.88(15) . . ?
C15 C17 H17A 109.5 . . ?
C15 C17 H17B 109.5 . . ?
C15 C17 H17C 109.5 . . ?
H17A C17 H17B 109.5 . . ?
H17A C17 H17C 109.5 . . ?
H17B C17 H17C 109.5 . . ?
C15 C16 H16A 109.5 . . ?
C15 C16 H16B 109.5 . . ?
C15 C16 H16C 109.5 . . ?
H16A C16 H16B 109.5 . . ?
H16A C16 H16C 109.5 . . ?
H16B C16 H16C 109.5 . . ?
C12 C14 H14A 109.5 . . ?
C12 C14 H14B 109.5 . . ?
C12 C14 H14C 109.5 . . ?
H14A C14 H14B 109.5 . . ?
H14A C14 H14C 109.5 . . ?
H14B C14 H14C 109.5 . . ?
C27 C29 H29A 109.5 . . ?
C27 C29 H29B 109.5 . . ?
C27 C29 H29C 109.5 . . ?
H29A C29 H29B 109.5 . . ?
H29A C29 H29C 109.5 . . ?
H29B C29 H29C 109.5 . . ?
C27 C28 H28A 109.5 . . ?
C27 C28 H28B 109.5 . . ?
C27 C28 H28C 109.5 . . ?
H28A C28 H28B 109.5 . . ?
H28A C28 H28C 109.5 . . ?
H28B C28 H28C 109.5 . . ?
C27 C0AA H0AA 109.5 . . ?
C27 C0AA H0AB 109.5 . . ?
C27 C0AA H0AC 109.5 . . ?
H0AA C0AA H0AB 109.5 . . ?
H0AA C0AA H0AC 109.5 . . ?
H0AB C0AA H0AC 109.5 . . ?
Cl1 C1AA H1AA 108.0 . . ?
Cl1 C1AA H1AB 108.0 . . ?
Cl0A C1AA Cl1 117.1(4) . . ?
Cl0A C1AA H1AA 108.0 . . ?
Cl0A C1AA H1AB 108.0 . . ?
H1AA C1AA H1AB 107.3 . . ?
Cl1 C2AA Cl1A 113.6(12) . . ?
Cl1 C2AA H2AA 108.9 . . ?
Cl1 C2AA H2AB 108.9 . . ?
Cl1A C2AA H2AA 108.9 . . ?
Cl1A C2AA H2AB 108.9 . . ?
H2AA C2AA H2AB 107.7 . . ?

loop_
_geom_bond_atom_site_label_1
_geom_bond_atom_site_label_2
_geom_bond_distance
_geom_bond_site_symmetry_2
_geom_bond_publ_flag
F4 C00J 1.336(2) . ?
F8 B1 1.395(2) . ?
F7 B1 1.415(2) . ?
F1 C3 1.333(2) . ?
F11 C5 1.331(2) . ?
F6 B1 1.387(2) . ?
F5 B1 1.378(2) . ?
F2 C4 1.332(2) . ?
N1 H1 0.8800 . ?
N1 C1 1.3181(19) . ?
N1 C18 1.4518(18) . ?
N2 H2 0.8800 . ?
N2 C1 1.3185(19) . ?
N2 C6 1.4584(18) . ?
N3 C5 1.305(3) . ?
N3 C4 1.307(3) . ?
C1 C2 1.495(2) . ?
C2 C00J 1.385(2) . ?
C2 C3 1.385(2) . ?
C6 C7 1.402(2) . ?
C6 C11 1.403(2) . ?
C18 C19 1.402(2) . ?
C18 C23 1.397(2) . ?
C19 C24 1.521(2) . ?
C19 C20 1.398(2) . ?
C00J C5 1.387(2) . ?
C23 C22 1.398(2) . ?
C23 C27 1.518(2) . ?
C3 C4 1.387(2) . ?
C7 C8 1.400(2) . ?
C7 C12 1.516(3) . ?
C11 C15 1.514(3) . ?
C11 C10 1.402(2) . ?
C22 H22 0.9500 . ?
C22 C21 1.380(3) . ?
C21 H21 0.9500 . ?
C21 C20 1.384(3) . ?
C24 H24 1.0000 . ?
C24 C26 1.532(2) . ?
C24 C25 1.532(3) . ?
C20 H20 0.9500 . ?
C27 H27 1.0000 . ?
C27 C29 1.524(3) . ?
C27 C28 1.575(4) . ?
C27 C0AA 1.520(8) . ?
C15 H15 1.0000 . ?
C15 C17 1.528(3) . ?
C15 C16 1.527(3) . ?
C8 H8 0.9500 . ?
C8 C9 1.375(3) . ?
C10 H10 0.9500 . ?
C10 C9 1.376(3) . ?
C26 H26A 0.9800 . ?
C26 H26B 0.9800 . ?
C26 H26C 0.9800 . ?
C12 H12 1.0000 . ?
C12 C13 1.536(3) . ?
C12 C14 1.538(3) . ?
C9 H9 0.9500 . ?
C13 H13A 0.9800 . ?
C13 H13B 0.9800 . ?
C13 H13C 0.9800 . ?
C25 H25A 0.9800 . ?
C25 H25B 0.9800 . ?
C25 H25C 0.9800 . ?
C17 H17A 0.9800 . ?
C17 H17B 0.9800 . ?
C17 H17C 0.9800 . ?
C16 H16A 0.9800 . ?
C16 H16B 0.9800 . ?
C16 H16C 0.9800 . ?
C14 H14A 0.9800 . ?
C14 H14B 0.9800 . ?
C14 H14C 0.9800 . ?
C29 H29A 0.9800 . ?
C29 H29B 0.9800 . ?
C29 H29C 0.9800 . ?
C28 H28A 0.9800 . ?
C28 H28B 0.9800 . ?
C28 H28C 0.9800 . ?
C0AA H0AA 0.9800 . ?
C0AA H0AB 0.9800 . ?
C0AA H0AC 0.9800 . ?
Cl1 C1AA 1.767(5) . ?
Cl1 C2AA 1.43(2) . ?
Cl0A C1AA 1.732(6) . ?
C1AA H1AA 0.9900 . ?
C1AA H1AB 0.9900 . ?
Cl1A C2AA 1.757(16) . ?
C2AA H2AA 0.9900 . ?
C2AA H2AB 0.9900 . ?
